data_7155803
loop_
_publ_author_name
'Zhang, Lei'
'Li, Xiaojin'
'Sun, Yan'
'Zhao, Weizhao'
'Luo, Fan'
'Huang, Xin'
'Lin, Lihui'
'Yang, Ying'
'Peng, Bo'

_publ_section_title
;
 Mild Synthesis of Triarylsulfonium Salts with Arynes
;
_journal_name_full 'Org. Biomol. Chem.'
_journal_paper_doi 10.1039/C7OB01596H
_journal_year 2017
_chemical_formula_sum 'C21 H19 F3 O5 S2'
_chemical_formula_weight 472.48
_chemical_name_systematic 'bis(4-methoxyphenyl)(phenyl)sulfonium trifluoromethanesulfonate'
_space_group_IT_number 14
_symmetry_cell_setting monoclinic
_symmetry_space_group_name_Hall '-P 2yn'
_symmetry_space_group_name_H-M 'P 1 21/n 1'
_atom_sites_solution_hydrogens geom
_atom_sites_solution_primary direct
_atom_sites_solution_secondary difmap
_audit_creation_method SHELXL-97
_audit_update_record
;
2017-05-18 deposited with the CCDC.
2017-08-08 downloaded from the CCDC.
;
_cell_angle_alpha 90.00
_cell_angle_beta 99.418(2)
_cell_angle_gamma 90.00
_cell_formula_units_Z 4
_cell_length_a 8.9672(3)
_cell_length_b 22.0738(6)
_cell_length_c 11.2978(3)
_cell_measurement_reflns_used 9885
_cell_measurement_temperature 296(2)
_cell_measurement_theta_max 21.5
_cell_measurement_theta_min 2.5
_cell_volume 2206.15(11)
_computing_cell_refinement 'Bruker XSCANS'
_computing_data_collection 'Bruker XSCANS'
_computing_data_reduction 'Bruker SHELXTL'
_computing_molecular_graphics 'Bruker SHELXTL'
_computing_publication_material 'Bruker SHELXTL'
_computing_structure_refinement 'SHELXL-97 (Sheldrick, 1997)'
_computing_structure_solution 'SHELXS-97 (Sheldrick, 1990)'
_diffrn_ambient_temperature 296(2)
_diffrn_measured_fraction_theta_full 0.996
_diffrn_measured_fraction_theta_max 0.996
_diffrn_measurement_device_type 'Bruker P4'
_diffrn_measurement_method '\w scans'
_diffrn_radiation_monochromator graphite
_diffrn_radiation_source 'fine-focus sealed tube'
_diffrn_radiation_type MoK\a
_diffrn_radiation_wavelength 0.71073
_diffrn_reflns_av_R_equivalents 0.0732
_diffrn_reflns_av_sigmaI/netI 0.0289
_diffrn_reflns_limit_h_max 11
_diffrn_reflns_limit_h_min -11
_diffrn_reflns_limit_k_max 28
_diffrn_reflns_limit_k_min -28
_diffrn_reflns_limit_l_max 14
_diffrn_reflns_limit_l_min -14
_diffrn_reflns_number 74064
_diffrn_reflns_theta_full 27.58
_diffrn_reflns_theta_max 27.58
_diffrn_reflns_theta_min 1.85
_exptl_absorpt_coefficient_mu 0.296
_exptl_absorpt_correction_type none
_exptl_crystal_colour colourless
_exptl_crystal_density_diffrn 1.423
_exptl_crystal_density_method 'not measured'
_exptl_crystal_description block
_exptl_crystal_F_000 976
_exptl_crystal_size_max 0.3
_exptl_crystal_size_mid 0.2
_exptl_crystal_size_min 0.1
_refine_diff_density_max 1.313
_refine_diff_density_min -0.703
_refine_diff_density_rms 0.077
_refine_ls_extinction_method none
_refine_ls_goodness_of_fit_ref 2.152
_refine_ls_hydrogen_treatment mixed
_refine_ls_matrix_type full
_refine_ls_number_parameters 280
_refine_ls_number_reflns 5097
_refine_ls_number_restraints 0
_refine_ls_restrained_S_all 2.152
_refine_ls_R_factor_all 0.1481
_refine_ls_R_factor_gt 0.1026
_refine_ls_shift/su_max 0.011
_refine_ls_shift/su_mean 0.002
_refine_ls_structure_factor_coef Fsqd
_refine_ls_weighting_details 'calc w=1/[\s^2^(Fo^2^)+(0.1000P)^2^+0.0000P] where P=(Fo^2^+2Fc^2^)/3'
_refine_ls_weighting_scheme calc
_refine_ls_wR_factor_gt 0.3042
_refine_ls_wR_factor_ref 0.3336
_reflns_number_gt 3178
_reflns_number_total 5097
_reflns_threshold_expression >2sigma(I)
_cod_data_source_file c7ob01596h2.cif
_cod_data_source_block a_CCDC1
_cod_depositor_comments
;
The following automatic conversions were performed:

'_symmetry_cell_setting' value 'Monoclinic' changed to 'monoclinic'
according to
/home/data/users/saulius/crontab/automatic-downloads/rss-feeds/RSC/lib/dictionaries/cif_core.dic
dictionary named 'cif_core.dic' version 2.4.2 from 2011-04-26.

Automatic conversion script
Id: cif_fix_values 4973 2017-02-22 13:04:09Z antanas 
;
_cod_original_cell_volume 2206.14(11)
_cod_original_sg_symbol_H-M P2(1)/n
_cod_database_code 7155803

loop_
_symmetry_equiv_pos_as_xyz
'x, y, z'
'-x+1/2, y+1/2, -z+1/2'
'-x, -y, -z'
'x-1/2, -y-1/2, z-1/2'

loop_
_atom_site_label
_atom_site_type_symbol
_atom_site_fract_x
_atom_site_fract_y
_atom_site_fract_z
_atom_site_U_iso_or_equiv
_atom_site_adp_type
_atom_site_occupancy
_atom_site_symmetry_multiplicity
_atom_site_calc_flag
_atom_site_refinement_flags
S1 S 0.94937(13) 0.22731(5) 0.72934(9) 0.0681(4) Uani 1 1 d .
S2 S 1.6541(2) 0.38748(8) 0.78209(15) 0.1117(6) Uani 1 1 d .
O3 O 1.2229(4) 0.38368(14) 0.4022(3) 0.0882(10) Uani 1 1 d .
C9 C 1.0887(5) 0.17077(17) 0.7663(3) 0.0581(9) Uani 1 1 d .
C1 C 1.0195(5) 0.27521(17) 0.6259(4) 0.0659(11) Uani 1 1 d .
C11 C 1.1119(5) 0.14957(17) 0.8822(3) 0.0602(10) Uani 1 1 d .
H11A H 1.0570 0.1658 0.9377 0.072 Uiso 1 1 calc R
O4 O 1.3911(3) 0.03440(14) 0.8726(3) 0.0818(9) Uani 1 1 d .
C6 C 1.1573(5) 0.34959(19) 0.4810(4) 0.0709(11) Uani 1 1 d .
C13 C 1.2151(5) 0.10479(18) 0.9166(4) 0.0662(11) Uani 1 1 d .
H13A H 1.2320 0.0912 0.9956 0.079 Uiso 1 1 calc R
C14 C 1.2954(4) 0.07940(18) 0.8324(4) 0.0616(10) Uani 1 1 d .
C12 C 1.2750(5) 0.1030(2) 0.7163(4) 0.0725(12) Uani 1 1 d .
H12A H 1.3307 0.0873 0.6608 0.087 Uiso 1 1 calc R
C3 C 1.0973(6) 0.3254(2) 0.6729(4) 0.0830(14) Uani 1 1 d .
H3A H 1.1037 0.3342 0.7540 0.100 Uiso 1 1 calc R
C2 C 1.0042(6) 0.26257(18) 0.5034(3) 0.0701(12) Uani 1 1 d .
H2A H 0.9478 0.2295 0.4704 0.084 Uiso 1 1 calc R
C4 C 1.0747(6) 0.30007(19) 0.4329(4) 0.0773(13) Uani 1 1 d .
H4A H 1.0666 0.2920 0.3513 0.093 Uiso 1 1 calc R
C10 C 1.1747(5) 0.1486(2) 0.6832(3) 0.0722(12) Uani 1 1 d .
H10A H 1.1636 0.1648 0.6063 0.087 Uiso 1 1 calc R
C16 C 0.7913(5) 0.1885(2) 0.6424(4) 0.0739(13) Uani 1 1 d .
C5 C 1.1657(6) 0.3628(2) 0.6011(4) 0.0858(14) Uani 1 1 d .
H5A H 1.2178 0.3970 0.6333 0.103 Uiso 1 1 calc R
O1 O 1.6914(6) 0.3440(2) 0.8675(4) 0.1335(16) Uani 1 1 d .
F1 F 1.4085(6) 0.4048(4) 0.8561(6) 0.258(4) Uani 1 1 d .
C19 C 0.6613(7) 0.2223(3) 0.6111(5) 0.1016(18) Uani 1 1 d .
H19A H 0.6553 0.2626 0.6341 0.122 Uiso 1 1 calc R
C18 C 0.6711(9) 0.1022(4) 0.5435(6) 0.120(2) Uani 1 1 d .
H18A H 0.6755 0.0617 0.5215 0.144 Uiso 1 1 calc R
C17 C 0.7979(6) 0.1297(3) 0.6116(5) 0.0899(15) Uani 1 1 d .
H17A H 0.8859 0.1075 0.6354 0.108 Uiso 1 1 calc R
C22 C 1.5313(11) 0.4372(4) 0.8395(6) 0.136(3) Uani 1 1 d .
C8 C 1.3019(7) 0.4365(2) 0.4462(5) 0.0978(16) Uani 1 1 d .
H8A H 1.3414 0.4561 0.3821 0.147 Uiso 1 1 calc R
H8B H 1.3836 0.4257 0.5086 0.147 Uiso 1 1 calc R
H8C H 1.2342 0.4635 0.4777 0.147 Uiso 1 1 calc R
C15 C 1.4679(6) 0.0045(2) 0.7892(6) 0.1012(17) Uani 1 1 d .
H15A H 1.5321 -0.0264 0.8297 0.152 Uiso 1 1 calc R
H15B H 1.5280 0.0333 0.7542 0.152 Uiso 1 1 calc R
H15C H 1.3954 -0.0135 0.7273 0.152 Uiso 1 1 calc R
O2 O 1.5731(7) 0.3712(3) 0.6664(4) 0.180(3) Uani 1 1 d .
F2 F 1.4850(8) 0.4813(3) 0.7742(6) 0.218(3) Uani 1 1 d .
F3 F 1.5915(10) 0.4565(3) 0.9484(5) 0.247(4) Uani 1 1 d .
C20 C 0.5367(7) 0.1919(4) 0.5411(6) 0.122(3) Uani 1 1 d .
H20A H 0.4473 0.2130 0.5163 0.147 Uiso 1 1 calc R
C21 C 0.5459(8) 0.1333(4) 0.5105(6) 0.123(3) Uani 1 1 d .
H21A H 0.4626 0.1145 0.4654 0.148 Uiso 1 1 calc R
O6 O 1.7767(8) 0.4288(5) 0.7732(11) 0.311(7) Uani 1 1 d .

loop_
_atom_site_aniso_label
_atom_site_aniso_U_11
_atom_site_aniso_U_22
_atom_site_aniso_U_33
_atom_site_aniso_U_23
_atom_site_aniso_U_13
_atom_site_aniso_U_12
S1 0.0829(8) 0.0765(8) 0.0482(6) 0.0003(4) 0.0206(5) 0.0140(5)
S2 0.1088(13) 0.1335(13) 0.0956(11) 0.0355(9) 0.0253(9) 0.0279(10)
O3 0.115(3) 0.079(2) 0.080(2) 0.0080(16) 0.043(2) 0.0044(19)
C9 0.063(2) 0.066(2) 0.0466(18) 0.0008(16) 0.0134(16) 0.0036(18)
C1 0.088(3) 0.060(2) 0.052(2) 0.0018(17) 0.021(2) 0.015(2)
C11 0.073(3) 0.063(2) 0.0471(19) -0.0022(16) 0.0172(17) -0.004(2)
O4 0.076(2) 0.080(2) 0.092(2) 0.0198(16) 0.0243(17) 0.0158(16)
C6 0.081(3) 0.068(3) 0.068(2) 0.002(2) 0.025(2) 0.017(2)
C13 0.072(3) 0.075(3) 0.053(2) 0.0067(18) 0.0124(19) -0.003(2)
C14 0.050(2) 0.069(2) 0.067(2) 0.0068(19) 0.0132(18) -0.0052(18)
C12 0.068(3) 0.087(3) 0.068(3) 0.005(2) 0.028(2) 0.006(2)
C3 0.121(4) 0.078(3) 0.053(2) -0.010(2) 0.023(2) 0.004(3)
C2 0.095(3) 0.069(3) 0.050(2) -0.0058(17) 0.020(2) 0.003(2)
C4 0.111(4) 0.074(3) 0.052(2) -0.002(2) 0.027(2) 0.005(3)
C10 0.083(3) 0.087(3) 0.050(2) 0.012(2) 0.022(2) 0.016(2)
C16 0.063(3) 0.110(4) 0.052(2) 0.018(2) 0.0203(19) 0.008(2)
C5 0.117(4) 0.076(3) 0.068(3) -0.005(2) 0.022(3) -0.005(3)
O1 0.137(4) 0.115(3) 0.138(3) 0.054(3) -0.009(3) -0.011(3)
F1 0.131(4) 0.456(12) 0.204(6) 0.063(7) 0.083(4) -0.008(6)
C19 0.086(4) 0.135(5) 0.090(4) 0.049(3) 0.033(3) 0.022(4)
C18 0.108(5) 0.164(6) 0.091(4) -0.027(4) 0.028(4) -0.028(5)
C17 0.070(3) 0.111(4) 0.088(3) -0.018(3) 0.014(3) -0.004(3)
C22 0.187(8) 0.137(6) 0.080(4) 0.002(4) 0.012(5) 0.021(6)
C8 0.102(4) 0.078(3) 0.118(4) 0.011(3) 0.034(3) 0.000(3)
C15 0.079(3) 0.088(3) 0.142(5) 0.002(3) 0.034(3) 0.014(3)
O2 0.189(5) 0.268(7) 0.080(3) 0.000(3) 0.016(3) 0.109(5)
F2 0.268(6) 0.190(5) 0.198(5) 0.046(4) 0.050(5) 0.134(5)
F3 0.363(10) 0.209(5) 0.146(4) -0.057(4) -0.023(5) 0.051(6)
C20 0.058(3) 0.199(8) 0.113(5) 0.085(5) 0.022(3) 0.009(4)
C21 0.088(5) 0.194(8) 0.087(4) 0.044(5) 0.010(3) -0.026(5)
O6 0.127(5) 0.327(11) 0.497(16) 0.225(11) 0.103(7) -0.034(6)

loop_
_atom_type_symbol
_atom_type_description
_atom_type_scat_dispersion_real
_atom_type_scat_dispersion_imag
_atom_type_scat_source
C C 0.0033 0.0016 'International Tables Vol C Tables 4.2.6.8 and 6.1.1.4'
H H 0.0000 0.0000 'International Tables Vol C Tables 4.2.6.8 and 6.1.1.4'
O O 0.0106 0.0060 'International Tables Vol C Tables 4.2.6.8 and 6.1.1.4'
F F 0.0171 0.0103 'International Tables Vol C Tables 4.2.6.8 and 6.1.1.4'
S S 0.1246 0.1234 'International Tables Vol C Tables 4.2.6.8 and 6.1.1.4'

loop_
_geom_angle_atom_site_label_1
_geom_angle_atom_site_label_2
_geom_angle_atom_site_label_3
_geom_angle
C9 S1 C1 105.34(18)
C9 S1 C16 104.8(2)
C1 S1 C16 104.9(2)
O1 S2 O6 113.1(4)
O1 S2 O2 119.9(4)
O6 S2 O2 111.9(6)
O1 S2 C22 106.0(3)
O6 S2 C22 99.4(6)
O2 S2 C22 103.8(4)
C6 O3 C8 118.0(4)
C11 C9 C10 120.4(4)
C11 C9 S1 117.2(3)
C10 C9 S1 122.4(3)
C3 C1 C2 120.5(4)
C3 C1 S1 116.2(3)
C2 C1 S1 123.3(3)
C13 C11 C9 120.5(4)
C13 C11 H11A 119.8
C9 C11 H11A 119.8
C14 O4 C15 118.2(4)
O3 C6 C5 124.3(4)
O3 C6 C4 116.0(4)
C5 C6 C4 119.6(4)
C11 C13 C14 119.7(4)
C11 C13 H13A 120.1
C14 C13 H13A 120.1
O4 C14 C12 124.9(4)
O4 C14 C13 115.9(3)
C12 C14 C13 119.1(4)
C10 C12 C14 120.9(4)
C10 C12 H12A 119.6
C14 C12 H12A 119.6
C5 C3 C1 120.4(4)
C5 C3 H3A 119.8
C1 C3 H3A 119.8
C4 C2 C1 118.4(4)
C4 C2 H2A 120.8
C1 C2 H2A 120.8
C2 C4 C6 121.1(4)
C2 C4 H4A 119.4
C6 C4 H4A 119.4
C12 C10 C9 119.2(4)
C12 C10 H10A 120.4
C9 C10 H10A 120.4
C17 C16 C19 121.7(5)
C17 C16 S1 122.3(4)
C19 C16 S1 116.0(5)
C3 C5 C6 119.9(5)
C3 C5 H5A 120.1
C6 C5 H5A 120.1
C16 C19 C20 116.1(6)
C16 C19 H19A 122.0
C20 C19 H19A 122.0
C21 C18 C17 120.5(7)
C21 C18 H18A 119.8
C17 C18 H18A 119.8
C16 C17 C18 119.5(6)
C16 C17 H17A 120.2
C18 C17 H17A 120.2
F2 C22 F3 110.0(8)
F2 C22 F1 107.1(9)
F3 C22 F1 104.9(8)
F2 C22 S2 115.9(6)
F3 C22 S2 111.0(7)
F1 C22 S2 107.2(6)
O3 C8 H8A 109.5
O3 C8 H8B 109.5
H8A C8 H8B 109.5
O3 C8 H8C 109.5
H8A C8 H8C 109.5
H8B C8 H8C 109.5
O4 C15 H15A 109.5
O4 C15 H15B 109.5
H15A C15 H15B 109.5
O4 C15 H15C 109.5
H15A C15 H15C 109.5
H15B C15 H15C 109.5
C21 C20 C19 121.4(6)
C21 C20 H20A 119.3
C19 C20 H20A 119.3
C18 C21 C20 120.9(7)
C18 C21 H21A 119.6
C20 C21 H21A 119.6

loop_
_geom_bond_atom_site_label_1
_geom_bond_atom_site_label_2
_geom_bond_distance
S1 C9 1.767(4)
S1 C1 1.766(4)
S1 C16 1.803(5)
S2 O1 1.364(4)
S2 O6 1.444(7)
S2 O2 1.433(5)
S2 C22 1.753(8)
O3 C6 1.370(5)
O3 C8 1.411(6)
C9 C11 1.374(5)
C9 C10 1.397(5)
C1 C3 1.370(6)
C1 C2 1.396(5)
C11 C13 1.366(6)
C11 H11A 0.9300
O4 C14 1.343(5)
O4 C15 1.417(6)
C6 C5 1.377(6)
C6 C4 1.381(6)
C13 C14 1.400(6)
C13 H13A 0.9300
C14 C12 1.394(6)
C12 C10 1.361(6)
C12 H12A 0.9300
C3 C5 1.370(7)
C3 H3A 0.9300
C2 C4 1.372(6)
C2 H2A 0.9300
C4 H4A 0.9300
C10 H10A 0.9300
C16 C17 1.348(7)
C16 C19 1.381(7)
C5 H5A 0.9300
F1 C22 1.350(10)
C19 C20 1.427(9)
C19 H19A 0.9300
C18 C21 1.317(10)
C18 C17 1.402(8)
C18 H18A 0.9300
C17 H17A 0.9300
C22 F2 1.251(8)
C22 F3 1.330(8)
C8 H8A 0.9600
C8 H8B 0.9600
C8 H8C 0.9600
C15 H15A 0.9600
C15 H15B 0.9600
C15 H15C 0.9600
C20 C21 1.345(10)
C20 H20A 0.9300
C21 H21A 0.9300

loop_
_geom_torsion_atom_site_label_1
_geom_torsion_atom_site_label_2
_geom_torsion_atom_site_label_3
_geom_torsion_atom_site_label_4
_geom_torsion
C1 S1 C9 C11 144.5(3)
C16 S1 C9 C11 -105.1(3)
C1 S1 C9 C10 -34.4(4)
C16 S1 C9 C10 76.0(4)
C9 S1 C1 C3 -94.5(4)
C16 S1 C1 C3 155.2(4)
C9 S1 C1 C2 82.8(4)
C16 S1 C1 C2 -27.5(4)
C10 C9 C11 C13 -2.7(6)
S1 C9 C11 C13 178.4(3)
C8 O3 C6 C5 -1.3(7)
C8 O3 C6 C4 176.8(4)
C9 C11 C13 C14 -1.4(6)
C15 O4 C14 C12 -6.1(6)
C15 O4 C14 C13 176.0(4)
C11 C13 C14 O4 -178.0(4)
C11 C13 C14 C12 3.9(6)
O4 C14 C12 C10 179.8(4)
C13 C14 C12 C10 -2.4(7)
C2 C1 C3 C5 -2.3(7)
S1 C1 C3 C5 175.0(4)
C3 C1 C2 C4 2.9(7)
S1 C1 C2 C4 -174.3(3)
C1 C2 C4 C6 -0.7(7)
O3 C6 C4 C2 179.8(4)
C5 C6 C4 C2 -2.0(7)
C14 C12 C10 C9 -1.6(7)
C11 C9 C10 C12 4.2(7)
S1 C9 C10 C12 -176.9(4)
C9 S1 C16 C17 -4.1(4)
C1 S1 C16 C17 106.6(4)
C9 S1 C16 C19 174.6(3)
C1 S1 C16 C19 -74.7(3)
C1 C3 C5 C6 -0.5(8)
O3 C6 C5 C3 -179.4(4)
C4 C6 C5 C3 2.6(7)
C17 C16 C19 C20 -2.0(7)
S1 C16 C19 C20 179.3(3)
C19 C16 C17 C18 1.6(8)
S1 C16 C17 C18 -179.8(4)
C21 C18 C17 C16 -0.6(9)
O1 S2 C22 F2 179.2(7)
O6 S2 C22 F2 61.8(9)
O2 S2 C22 F2 -53.7(9)
O1 S2 C22 F3 52.8(8)
O6 S2 C22 F3 -64.7(8)
O2 S2 C22 F3 179.9(7)
O1 S2 C22 F1 -61.3(6)
O6 S2 C22 F1 -178.7(6)
O2 S2 C22 F1 65.8(6)
C16 C19 C20 C21 1.4(8)
C17 C18 C21 C20 0.0(10)
C19 C20 C21 C18 -0.5(10)
